data_7113024
loop_
_publ_author_name
'Yang, Yi'
'Lv, Kui'
'Wang, Lingfang'
'Wang, Yang'
'Cui, Dongmei'

_publ_section_title
;
 Isoprene polymerization with aminopyridinato ligand supported rare-earth
 metal complexes. Switching of the regio- and stereoselectivity.
;
_journal_issue 33
_journal_name_full 'Chemical communications (Cambridge, England)'
_journal_page_first 6150
_journal_page_last 6152
_journal_paper_doi 10.1039/c0cc00297f
_journal_volume 46
_journal_year 2010
_chemical_formula_sum 'C37 H58 B3 N3 Nd O3 P'
_chemical_formula_weight 800.50
_chemical_name_systematic
;
?
;
_space_group_IT_number 2
_symmetry_cell_setting triclinic
_symmetry_space_group_name_Hall '-P 1'
_symmetry_space_group_name_H-M 'P -1'
_atom_sites_solution_hydrogens geom
_atom_sites_solution_primary direct
_atom_sites_solution_secondary difmap
_audit_creation_method SHELXL-97
_cell_angle_alpha 75.0720(10)
_cell_angle_beta 87.9480(10)
_cell_angle_gamma 69.6440(10)
_cell_formula_units_Z 2
_cell_length_a 9.5888(5)
_cell_length_b 13.5918(8)
_cell_length_c 17.0238(9)
_cell_measurement_temperature 187(2)
_cell_volume 2006.39(19)
_computing_structure_refinement 'SHELXL-97 (Sheldrick, 1997)'
_computing_structure_solution 'SHELXS-97 (Sheldrick, 1990)'
_diffrn_ambient_temperature 187(2)
_diffrn_measured_fraction_theta_full 0.965
_diffrn_measured_fraction_theta_max 0.965
_diffrn_radiation_monochromator graphite
_diffrn_radiation_source 'fine-focus sealed tube'
_diffrn_radiation_type MoK\a
_diffrn_radiation_wavelength 0.71073
_diffrn_reflns_av_R_equivalents 0.0115
_diffrn_reflns_av_sigmaI/netI 0.0224
_diffrn_reflns_limit_h_max 11
_diffrn_reflns_limit_h_min -11
_diffrn_reflns_limit_k_max 16
_diffrn_reflns_limit_k_min -16
_diffrn_reflns_limit_l_max 11
_diffrn_reflns_limit_l_min -20
_diffrn_reflns_number 10865
_diffrn_reflns_theta_full 26.01
_diffrn_reflns_theta_max 26.01
_diffrn_reflns_theta_min 1.66
_exptl_absorpt_coefficient_mu 1.370
_exptl_absorpt_correction_T_max 0.8004
_exptl_absorpt_correction_T_min 0.7434
_exptl_absorpt_correction_type multi-scan
_exptl_crystal_density_diffrn 1.325
_exptl_crystal_density_method 'not measured'
_exptl_crystal_F_000 830
_exptl_crystal_size_max 0.23
_exptl_crystal_size_mid 0.19
_exptl_crystal_size_min 0.17
_refine_diff_density_max 0.731
_refine_diff_density_min -0.698
_refine_diff_density_rms 0.071
_refine_ls_extinction_method none
_refine_ls_goodness_of_fit_ref 1.048
_refine_ls_hydrogen_treatment mixed
_refine_ls_matrix_type full
_refine_ls_number_parameters 479
_refine_ls_number_reflns 7610
_refine_ls_number_restraints 0
_refine_ls_restrained_S_all 1.048
_refine_ls_R_factor_all 0.0289
_refine_ls_R_factor_gt 0.0273
_refine_ls_shift/su_max 0.003
_refine_ls_shift/su_mean 0.000
_refine_ls_structure_factor_coef Fsqd
_refine_ls_weighting_details 'calc w=1/[\s^2^(Fo^2^)+(0.0422P)^2^+1.6400P] where P=(Fo^2^+2Fc^2^)/3'
_refine_ls_weighting_scheme calc
_refine_ls_wR_factor_gt 0.0714
_refine_ls_wR_factor_ref 0.0726
_reflns_number_gt 7217
_reflns_number_total 7610
_reflns_threshold_expression >2sigma(I)
_cod_data_source_file c0cc00297f.txt
_cod_data_source_block 3
_cod_depositor_comments
;
The following automatic conversions were performed:

'_symmetry_cell_setting' value 'Triclinic' changed to 'triclinic'
according to
/usr/data/users/saulius/automatic-downloads/retrospective/RSC/lib/dictionaries/cif_core.dic
dictionary named 'cif_core.dic' version 2.4.2 from
2011-04-26.

'_exptl_absorpt_correction_type' value 'Multi-scan'
changed to 'multi-scan' according to
/usr/data/users/saulius/automatic-downloads/retrospective/RSC/lib/dictionaries/cif_core.dic
dictionary named 'cif_core.dic' version 2.4.2 from 2011-04-26.

Automatic conversion script
Id: cif_fix_values 2281 2013-09-26 08:29:07Z andrius 
;
_cod_original_sg_symbol_H-M P-1
_cod_database_code 7113024

loop_
_symmetry_equiv_pos_as_xyz
'x, y, z'
'-x, -y, -z'

loop_
_atom_site_label
_atom_site_type_symbol
_atom_site_fract_x
_atom_site_fract_y
_atom_site_fract_z
_atom_site_U_iso_or_equiv
_atom_site_adp_type
_atom_site_occupancy
_atom_site_symmetry_multiplicity
_atom_site_calc_flag
_atom_site_refinement_flags
Nd Nd 0.566054(14) 0.776915(10) 0.729576(8) 0.02494(6) Uani 1 1 d .
B1 B 0.3966(3) 0.8149(3) 0.59106(19) 0.0312(6) Uani 1 1 d .
B2 B 0.7090(4) 0.7928(3) 0.8691(2) 0.0323(6) Uani 1 1 d .
B3 B 0.3533(4) 0.7225(3) 0.8408(2) 0.0358(7) Uani 1 1 d .
N1 N 0.4011(2) 0.59568(18) 0.87313(13) 0.0289(5) Uani 1 1 d .
N2 N 0.6034(2) 0.58007(17) 0.79363(13) 0.0259(4) Uani 1 1 d .
N3 N 0.7674(2) 0.63145(17) 0.68833(13) 0.0249(4) Uani 1 1 d .
O1 O 0.7161(2) 0.88747(16) 0.65269(11) 0.0338(4) Uani 1 1 d .
O2 O 0.3935(3) 0.97040(17) 0.72550(13) 0.0495(6) Uani 1 1 d .
O3 O 0.5388(10) 0.1202(6) 0.9072(5) 0.207(3) Uani 1 1 d .
P P 0.74449(7) 0.52403(5) 0.74359(4) 0.02369(13) Uani 1 1 d .
C1 C 0.3197(3) 0.5521(3) 0.92962(17) 0.0361(6) Uani 1 1 d .
H1 H 0.2361 0.5991 0.9472 0.043 Uiso 1 1 calc R
C2 C 0.3548(4) 0.4438(3) 0.96140(18) 0.0424(7) Uani 1 1 d .
H2 H 0.2983 0.4168 1.0009 0.051 Uiso 1 1 calc R
C3 C 0.4781(4) 0.3740(3) 0.93311(19) 0.0419(7) Uani 1 1 d .
H3 H 0.5037 0.2991 0.9531 0.050 Uiso 1 1 calc R
C4 C 0.5614(3) 0.4152(2) 0.87613(17) 0.0350(6) Uani 1 1 d .
H4 H 0.6427 0.3682 0.8569 0.042 Uiso 1 1 calc R
C5 C 0.5246(3) 0.5296(2) 0.84607(15) 0.0272(5) Uani 1 1 d .
C6 C 0.6923(3) 0.4385(2) 0.69235(16) 0.0276(5) Uani 1 1 d .
C7 C 0.5545(3) 0.4811(3) 0.6503(2) 0.0474(8) Uani 1 1 d .
H7 H 0.4943 0.5527 0.6467 0.057 Uiso 1 1 calc R
C8 C 0.5049(4) 0.4187(3) 0.6133(2) 0.0515(9) Uani 1 1 d .
H8 H 0.4111 0.4482 0.5862 0.062 Uiso 1 1 calc R
C9 C 0.5927(4) 0.3140(3) 0.6163(2) 0.0445(7) Uani 1 1 d .
H9 H 0.5598 0.2724 0.5910 0.053 Uiso 1 1 calc R
C10 C 0.7296(4) 0.2712(3) 0.6571(3) 0.0574(10) Uani 1 1 d .
H10 H 0.7901 0.2002 0.6590 0.069 Uiso 1 1 calc R
C11 C 0.7795(3) 0.3322(2) 0.6956(2) 0.0442(7) Uani 1 1 d .
H11 H 0.8723 0.3014 0.7238 0.053 Uiso 1 1 calc R
C12 C 0.9103(3) 0.4331(2) 0.80606(17) 0.0303(5) Uani 1 1 d .
C13 C 0.9114(4) 0.4110(3) 0.89054(18) 0.0422(7) Uani 1 1 d .
H13 H 0.8255 0.4424 0.9156 0.051 Uiso 1 1 calc R
C14 C 1.0402(4) 0.3425(3) 0.9375(2) 0.0586(9) Uani 1 1 d .
H14 H 1.0403 0.3273 0.9939 0.070 Uiso 1 1 calc R
C15 C 1.1678(4) 0.2969(3) 0.9009(3) 0.0586(10) Uani 1 1 d .
H15 H 1.2531 0.2495 0.9329 0.070 Uiso 1 1 calc R
C16 C 1.1704(3) 0.3206(3) 0.8177(2) 0.0512(8) Uani 1 1 d .
H16 H 1.2583 0.2914 0.7934 0.061 Uiso 1 1 calc R
C17 C 1.0415(3) 0.3884(2) 0.7693(2) 0.0398(7) Uani 1 1 d .
H17 H 1.0428 0.4038 0.7128 0.048 Uiso 1 1 calc R
C18 C 0.8942(3) 0.6315(2) 0.64136(16) 0.0272(5) Uani 1 1 d .
C19 C 0.8902(3) 0.6296(2) 0.55950(17) 0.0323(6) Uani 1 1 d .
C20 C 1.0132(3) 0.6334(2) 0.5140(2) 0.0447(7) Uani 1 1 d .
H20 H 1.0120 0.6307 0.4600 0.054 Uiso 1 1 calc R
C21 C 1.1366(3) 0.6410(3) 0.5478(2) 0.0535(9) Uani 1 1 d .
H21 H 1.2177 0.6434 0.5168 0.064 Uiso 1 1 calc R
C22 C 1.1387(3) 0.6451(3) 0.6273(2) 0.0476(8) Uani 1 1 d .
H22 H 1.2217 0.6512 0.6493 0.057 Uiso 1 1 calc R
C23 C 1.0203(3) 0.6404(2) 0.67600(19) 0.0363(6) Uani 1 1 d .
C24 C 1.0306(3) 0.6460(3) 0.7624(2) 0.0485(8) Uani 1 1 d .
H24A H 1.0634 0.5738 0.7979 0.073 Uiso 1 1 calc R
H24B H 0.9344 0.6873 0.7769 0.073 Uiso 1 1 calc R
H24C H 1.1005 0.6805 0.7675 0.073 Uiso 1 1 calc R
C25 C 0.7553(3) 0.6269(3) 0.51944(18) 0.0395(6) Uani 1 1 d .
H25A H 0.7635 0.6427 0.4615 0.059 Uiso 1 1 calc R
H25B H 0.6676 0.6803 0.5320 0.059 Uiso 1 1 calc R
H25C H 0.7483 0.5560 0.5391 0.059 Uiso 1 1 calc R
C26 C 0.7320(3) 0.9096(2) 0.56528(17) 0.0372(6) Uani 1 1 d .
H26A H 0.6498 0.9732 0.5367 0.045 Uiso 1 1 calc R
H26B H 0.7341 0.8481 0.5457 0.045 Uiso 1 1 calc R
C27 C 0.8781(3) 0.9292(3) 0.5522(2) 0.0443(7) Uani 1 1 d .
H27A H 0.9580 0.8634 0.5483 0.053 Uiso 1 1 calc R
H27B H 0.8708 0.9861 0.5028 0.053 Uiso 1 1 calc R
C28 C 0.9048(5) 0.9628(4) 0.6251(3) 0.0740(13) Uani 1 1 d .
H28A H 1.0023 0.9171 0.6512 0.089 Uiso 1 1 calc R
H28B H 0.9006 1.0377 0.6095 0.089 Uiso 1 1 calc R
C29 C 0.7865(5) 0.9511(3) 0.6818(2) 0.0580(10) Uani 1 1 d .
H29A H 0.8295 0.9144 0.7369 0.070 Uiso 1 1 calc R
H29B H 0.7143 1.0220 0.6817 0.070 Uiso 1 1 calc R
C30 C 0.3476(5) 1.0633(3) 0.6569(2) 0.0657(11) Uani 1 1 d .
H30A H 0.3462 1.0413 0.6071 0.079 Uiso 1 1 calc R
H30B H 0.4152 1.1033 0.6519 0.079 Uiso 1 1 calc R
C31 C 0.1956(6) 1.1313(4) 0.6720(3) 0.0920(17) Uani 1 1 d .
H31A H 0.1922 1.2041 0.6702 0.110 Uiso 1 1 calc R
H31B H 0.1237 1.1365 0.6312 0.110 Uiso 1 1 calc R
C32 C 0.1620(5) 1.0773(4) 0.7541(3) 0.0744(12) Uani 1 1 d .
H32A H 0.1141 1.1300 0.7846 0.089 Uiso 1 1 calc R
H32B H 0.0980 1.0367 0.7503 0.089 Uiso 1 1 calc R
C33 C 0.3105(4) 1.0036(3) 0.7922(2) 0.0573(9) Uani 1 1 d .
H33A H 0.3574 1.0414 0.8176 0.069 Uiso 1 1 calc R
H33B H 0.3027 0.9414 0.8331 0.069 Uiso 1 1 calc R
C34 C 0.6579(16) 0.1125(9) 0.8552(7) 0.202(6) Uani 1 1 d .
H34A H 0.6734 0.0481 0.8365 0.242 Uiso 1 1 calc R
H34B H 0.6215 0.1741 0.8079 0.242 Uiso 1 1 calc R
C35 C 0.7915(12) 0.1083(14) 0.8762(7) 0.244(8) Uani 1 1 d .
H35A H 0.7975 0.1805 0.8630 0.292 Uiso 1 1 calc R
H35B H 0.8680 0.0632 0.8488 0.292 Uiso 1 1 calc R
C36 C 0.808(2) 0.059(3) 0.9664(16) 0.44(2) Uani 1 1 d .
H36A H 0.8934 -0.0079 0.9818 0.528 Uiso 1 1 calc R
H36B H 0.8165 0.1095 0.9960 0.528 Uiso 1 1 calc R
C37 C 0.680(3) 0.0422(9) 0.9769(7) 0.305(14) Uani 1 1 d .
H37A H 0.6466 0.0521 1.0298 0.366 Uiso 1 1 calc R
H37B H 0.6983 -0.0332 0.9786 0.366 Uiso 1 1 calc R
H100 H 0.347(4) 0.820(3) 0.533(2) 0.059(11) Uiso 1 1 d .
H101 H 0.485(4) 0.848(3) 0.585(2) 0.067(12) Uiso 1 1 d .
H102 H 0.317(4) 0.862(3) 0.628(2) 0.067(11) Uiso 1 1 d .
H103 H 0.447(4) 0.728(3) 0.633(3) 0.068(12) Uiso 1 1 d .
H104 H 0.635(4) 0.856(3) 0.828(2) 0.054(10) Uiso 1 1 d .
H105 H 0.733(4) 0.723(3) 0.852(2) 0.055(10) Uiso 1 1 d .
H106 H 0.806(5) 0.807(3) 0.876(2) 0.066(12) Uiso 1 1 d .
H107 H 0.663(5) 0.795(4) 0.914(3) 0.080(14) Uiso 1 1 d .
H108 H 0.451(3) 0.746(3) 0.8550(19) 0.037(8) Uiso 1 1 d .
H109 H 0.336(4) 0.747(3) 0.771(2) 0.045(9) Uiso 1 1 d .
H110 H 0.254(3) 0.760(2) 0.8682(19) 0.036(8) Uiso 1 1 d .

loop_
_atom_site_aniso_label
_atom_site_aniso_U_11
_atom_site_aniso_U_22
_atom_site_aniso_U_33
_atom_site_aniso_U_23
_atom_site_aniso_U_13
_atom_site_aniso_U_12
Nd 0.02684(8) 0.02124(8) 0.02482(8) -0.00296(5) 0.00208(5) -0.00835(6)
B1 0.0325(15) 0.0287(15) 0.0297(15) -0.0041(12) -0.0070(12) -0.0093(13)
B2 0.0417(17) 0.0322(17) 0.0219(14) -0.0021(12) -0.0040(13) -0.0145(14)
B3 0.0352(16) 0.0322(16) 0.0361(17) -0.0069(13) 0.0111(13) -0.0095(13)
N1 0.0320(11) 0.0325(12) 0.0242(11) -0.0050(9) 0.0043(9) -0.0158(9)
N2 0.0265(10) 0.0233(10) 0.0265(11) -0.0036(8) 0.0034(8) -0.0091(8)
N3 0.0232(10) 0.0235(10) 0.0278(11) -0.0042(8) 0.0003(8) -0.0097(8)
O1 0.0442(11) 0.0347(10) 0.0298(10) -0.0077(8) 0.0067(8) -0.0235(9)
O2 0.0587(14) 0.0354(11) 0.0362(12) -0.0092(9) 0.0006(10) 0.0059(10)
O3 0.293(9) 0.174(6) 0.197(7) -0.098(6) 0.092(7) -0.106(6)
P 0.0227(3) 0.0220(3) 0.0249(3) -0.0037(2) -0.0014(2) -0.0075(2)
C1 0.0393(15) 0.0483(17) 0.0281(14) -0.0098(12) 0.0090(11) -0.0252(13)
C2 0.0536(18) 0.0512(19) 0.0320(15) -0.0059(13) 0.0105(13) -0.0346(15)
C3 0.0558(18) 0.0339(15) 0.0398(16) -0.0009(13) 0.0035(14) -0.0268(14)
C4 0.0421(15) 0.0312(14) 0.0337(14) -0.0054(11) 0.0015(12) -0.0175(12)
C5 0.0307(12) 0.0304(13) 0.0233(12) -0.0046(10) -0.0013(10) -0.0153(11)
C6 0.0294(12) 0.0259(13) 0.0284(13) -0.0055(10) 0.0007(10) -0.0121(10)
C7 0.0393(16) 0.0319(15) 0.069(2) -0.0156(15) -0.0187(15) -0.0058(13)
C8 0.0473(18) 0.0423(18) 0.068(2) -0.0157(16) -0.0203(16) -0.0164(15)
C9 0.0528(18) 0.0488(18) 0.0452(18) -0.0216(15) 0.0032(14) -0.0273(15)
C10 0.055(2) 0.0391(18) 0.083(3) -0.0346(18) -0.0064(18) -0.0073(15)
C11 0.0395(15) 0.0330(15) 0.059(2) -0.0181(14) -0.0106(14) -0.0054(13)
C12 0.0294(13) 0.0234(12) 0.0354(14) -0.0022(11) -0.0092(11) -0.0087(10)
C13 0.0443(16) 0.0453(17) 0.0345(15) -0.0024(13) -0.0072(13) -0.0177(14)
C14 0.059(2) 0.063(2) 0.0437(19) 0.0081(17) -0.0223(16) -0.0230(18)
C15 0.0461(19) 0.0449(19) 0.071(3) 0.0048(17) -0.0313(18) -0.0103(16)
C16 0.0318(15) 0.0384(17) 0.076(3) -0.0141(17) -0.0136(15) -0.0023(13)
C17 0.0334(14) 0.0335(15) 0.0480(18) -0.0086(13) -0.0059(13) -0.0067(12)
C18 0.0228(11) 0.0222(12) 0.0328(13) -0.0026(10) 0.0033(10) -0.0068(10)
C19 0.0320(13) 0.0254(13) 0.0344(14) -0.0055(11) 0.0062(11) -0.0060(11)
C20 0.0455(17) 0.0366(16) 0.0434(17) -0.0086(13) 0.0173(14) -0.0067(13)
C21 0.0318(15) 0.0467(19) 0.075(3) -0.0101(17) 0.0253(16) -0.0112(14)
C22 0.0250(13) 0.0446(18) 0.071(2) -0.0092(16) 0.0063(14) -0.0137(13)
C23 0.0249(12) 0.0315(14) 0.0500(17) -0.0066(12) -0.0011(12) -0.0096(11)
C24 0.0363(16) 0.059(2) 0.057(2) -0.0155(16) -0.0095(14) -0.0224(15)
C25 0.0450(16) 0.0431(17) 0.0298(14) -0.0108(12) 0.0013(12) -0.0138(13)
C26 0.0490(16) 0.0338(15) 0.0283(14) -0.0030(11) 0.0078(12) -0.0184(13)
C27 0.0421(16) 0.0396(16) 0.0458(18) -0.0031(13) 0.0119(13) -0.0144(13)
C28 0.080(3) 0.102(3) 0.083(3) -0.046(3) 0.031(2) -0.070(3)
C29 0.082(3) 0.071(2) 0.052(2) -0.0267(18) 0.0191(18) -0.058(2)
C30 0.085(3) 0.0338(18) 0.055(2) -0.0006(16) 0.007(2) -0.0001(18)
C31 0.090(3) 0.067(3) 0.072(3) -0.003(2) -0.009(3) 0.021(3)
C32 0.056(2) 0.073(3) 0.086(3) -0.027(2) 0.010(2) -0.008(2)
C33 0.071(2) 0.0411(18) 0.0451(19) -0.0142(15) 0.0097(17) -0.0010(17)
C34 0.302(14) 0.178(9) 0.227(11) -0.147(9) 0.193(12) -0.158(10)
C35 0.137(8) 0.41(2) 0.123(8) 0.026(11) 0.014(7) -0.096(11)
C36 0.29(3) 0.61(5) 0.29(3) -0.12(3) -0.07(2) 0.02(3)
C37 0.62(4) 0.099(7) 0.076(6) 0.027(5) 0.013(12) -0.015(12)

loop_
_atom_type_symbol
_atom_type_description
_atom_type_scat_dispersion_real
_atom_type_scat_dispersion_imag
_atom_type_scat_source
C C 0.0033 0.0016 'International Tables Vol C Tables 4.2.6.8 and 6.1.1.4'
H H 0.0000 0.0000 'International Tables Vol C Tables 4.2.6.8 and 6.1.1.4'
B B 0.0013 0.0007 'International Tables Vol C Tables 4.2.6.8 and 6.1.1.4'
N N 0.0061 0.0033 'International Tables Vol C Tables 4.2.6.8 and 6.1.1.4'
O O 0.0106 0.0060 'International Tables Vol C Tables 4.2.6.8 and 6.1.1.4'
P P 0.1023 0.0942 'International Tables Vol C Tables 4.2.6.8 and 6.1.1.4'
Nd Nd -0.1943 3.0179 'International Tables Vol C Tables 4.2.6.8 and 6.1.1.4'

loop_
_geom_angle_atom_site_label_1
_geom_angle_atom_site_label_2
_geom_angle_atom_site_label_3
_geom_angle
H109 Nd N3 118.6(8)
H109 Nd H105 108.7(12)
N3 Nd H105 83.9(9)
H109 Nd N2 66.9(8)
N3 Nd N2 59.34(7)
H105 Nd N2 74.5(9)
H109 Nd O1 154.0(8)
N3 Nd O1 80.66(6)
H105 Nd O1 89.7(9)
N2 Nd O1 137.87(6)
H109 Nd O2 79.0(8)
N3 Nd O2 157.76(8)
H105 Nd O2 104.0(9)
N2 Nd O2 142.61(7)
O1 Nd O2 78.66(7)
H109 Nd H102 57.9(12)
N3 Nd H102 113.3(9)
H105 Nd H102 161.5(13)
N2 Nd H102 107.6(8)
O1 Nd H102 99.5(8)
O2 Nd H102 62.8(9)
H109 Nd P 93.1(8)
N3 Nd P 29.19(5)
H105 Nd P 78.0(9)
N2 Nd P 30.16(5)
O1 Nd P 109.10(5)
O2 Nd P 172.10(6)
H102 Nd P 113.3(9)
H109 Nd H101 94.1(12)
N3 Nd H101 85.9(9)
H105 Nd H101 157.2(14)
N2 Nd H101 117.0(10)
O1 Nd H101 68.6(10)
O2 Nd H101 79.1(9)
H102 Nd H101 38.4(12)
P Nd H101 102.1(9)
H109 Nd H103 64.6(12)
N3 Nd H103 75.5(10)
H105 Nd H103 149.8(14)
N2 Nd H103 76.0(10)
O1 Nd H103 108.1(10)
O2 Nd H103 103.4(10)
H102 Nd H103 40.6(13)
P Nd H103 73.1(10)
H101 Nd H103 43.3(13)
H109 Nd H104 107.3(11)
N3 Nd H104 116.8(9)
H105 Nd H104 39.7(13)
N2 Nd H104 110.1(9)
O1 Nd H104 74.9(9)
O2 Nd H104 65.1(9)
H102 Nd H104 127.6(12)
P Nd H104 117.6(9)
H101 Nd H104 132.8(13)
H103 Nd H104 167.7(13)
H109 Nd H105 108.7(12)
N3 Nd H105 83.9(9)
H105 Nd H105 0.0(11)
N2 Nd H105 74.5(9)
O1 Nd H105 89.7(9)
O2 Nd H105 104.0(9)
H102 Nd H105 161.5(13)
P Nd H105 78.0(9)
H101 Nd H105 157.2(14)
H103 Nd H105 149.8(14)
H104 Nd H105 39.7(12)
H109 Nd H108 44.9(11)
N3 Nd H108 122.5(7)
H105 Nd H108 65.3(11)
N2 Nd H108 65.9(8)
O1 Nd H108 141.1(8)
O2 Nd H108 79.3(8)
H102 Nd H108 98.3(11)
P Nd H108 94.9(8)
H101 Nd H108 136.6(12)
H103 Nd H108 107.9(12)
H104 Nd H108 66.9(11)
H105 Nd H108 65.3(11)
H109 Nd H109 0.0(15)
N3 Nd H109 118.6(8)
H105 Nd H109 108.7(12)
N2 Nd H109 66.9(8)
O1 Nd H109 154.0(8)
O2 Nd H109 79.0(8)
H102 Nd H109 57.9(12)
P Nd H109 93.1(8)
H101 Nd H109 94.1(12)
H103 Nd H109 64.6(12)
H104 Nd H109 107.3(11)
H105 Nd H109 108.7(12)
H108 Nd H109 44.9(11)
H100 B1 H101 113(3)
H100 B1 H102 113(3)
H101 B1 H102 104(3)
H100 B1 H103 115(3)
H101 B1 H103 106(3)
H102 B1 H103 105(3)
H104 B2 H105 112(3)
H104 B2 H106 111(3)
H105 B2 H106 109(3)
H104 B2 H107 102(4)
H105 B2 H107 116(4)
H106 B2 H107 107(4)
N1 B3 H108 107.3(16)
N1 B3 H109 109.1(17)
H108 B3 H109 106(2)
N1 B3 H110 109.3(17)
H108 B3 H110 113(2)
H109 B3 H110 111(2)
C5 N1 C1 120.2(2)
C5 N1 B3 120.3(2)
C1 N1 B3 119.6(2)
C5 N2 P 127.28(18)
C5 N2 Nd 133.11(16)
P N2 Nd 99.16(9)
C18 N3 P 124.23(17)
C18 N3 Nd 132.65(16)
P N3 Nd 102.10(10)
C29 O1 C26 106.1(2)
C29 O1 Nd 128.90(17)
C26 O1 Nd 124.59(16)
C30 O2 C33 106.3(2)
C30 O2 Nd 128.1(2)
C33 O2 Nd 125.37(19)
C34 O3 C37 81.6(10)
N3 P N2 99.39(11)
N3 P C12 112.12(12)
N2 P C12 115.02(12)
N3 P C6 117.91(12)
N2 P C6 108.33(11)
C12 P C6 104.47(12)
N3 P Nd 48.72(8)
N2 P Nd 50.68(7)
C12 P Nd 128.96(9)
C6 P Nd 126.51(8)
C2 C1 N1 123.2(3)
C2 C1 H1 118.4
N1 C1 H1 118.4
C1 C2 C3 118.0(3)
C1 C2 H2 121.0
C3 C2 H2 121.0
C4 C3 C2 120.2(3)
C4 C3 H3 119.9
C2 C3 H3 119.9
C3 C4 C5 120.4(3)
C3 C4 H4 119.8
C5 C4 H4 119.8
N2 C5 N1 116.1(2)
N2 C5 C4 125.9(2)
N1 C5 C4 118.0(2)
C11 C6 C7 118.0(3)
C11 C6 P 124.0(2)
C7 C6 P 118.0(2)
C6 C7 C8 120.9(3)
C6 C7 H7 119.5
C8 C7 H7 119.5
C9 C8 C7 120.5(3)
C9 C8 H8 119.7
C7 C8 H8 119.7
C8 C9 C10 119.1(3)
C8 C9 H9 120.4
C10 C9 H9 120.4
C9 C10 C11 121.0(3)
C9 C10 H10 119.5
C11 C10 H10 119.5
C6 C11 C10 120.4(3)
C6 C11 H11 119.8
C10 C11 H11 119.8
C13 C12 C17 119.3(3)
C13 C12 P 120.9(2)
C17 C12 P 119.8(2)
C14 C13 C12 120.1(3)
C14 C13 H13 120.0
C12 C13 H13 120.0
C15 C14 C13 120.3(3)
C15 C14 H14 119.9
C13 C14 H14 119.9
C16 C15 C14 120.5(3)
C16 C15 H15 119.7
C14 C15 H15 119.7
C15 C16 C17 120.1(3)
C15 C16 H16 119.9
C17 C16 H16 119.9
C16 C17 C12 119.7(3)
C16 C17 H17 120.2
C12 C17 H17 120.2
C19 C18 C23 119.9(2)
C19 C18 N3 119.9(2)
C23 C18 N3 120.0(2)
C20 C19 C18 119.0(3)
C20 C19 C25 119.6(3)
C18 C19 C25 121.4(2)
C21 C20 C19 121.2(3)
C21 C20 H20 119.4
C19 C20 H20 119.4
C22 C21 C20 119.6(3)
C22 C21 H21 120.2
C20 C21 H21 120.2
C21 C22 C23 122.0(3)
C21 C22 H22 119.0
C23 C22 H22 119.0
C22 C23 C18 118.3(3)
C22 C23 C24 118.8(3)
C18 C23 C24 122.9(3)
C23 C24 H24A 109.5
C23 C24 H24B 109.5
H24A C24 H24B 109.5
C23 C24 H24C 109.5
H24A C24 H24C 109.5
H24B C24 H24C 109.5
C19 C25 H25A 109.5
C19 C25 H25B 109.5
H25A C25 H25B 109.5
C19 C25 H25C 109.5
H25A C25 H25C 109.5
H25B C25 H25C 109.5
O1 C26 C27 105.6(2)
O1 C26 H26A 110.6
C27 C26 H26A 110.6
O1 C26 H26B 110.6
C27 C26 H26B 110.6
H26A C26 H26B 108.8
C28 C27 C26 104.6(3)
C28 C27 H27A 110.8
C26 C27 H27A 110.8
C28 C27 H27B 110.8
C26 C27 H27B 110.8
H27A C27 H27B 108.9
C29 C28 C27 107.5(3)
C29 C28 H28A 110.2
C27 C28 H28A 110.2
C29 C28 H28B 110.2
C27 C28 H28B 110.2
H28A C28 H28B 108.5
O1 C29 C28 106.3(3)
O1 C29 H29A 110.5
C28 C29 H29A 110.5
O1 C29 H29B 110.5
C28 C29 H29B 110.5
H29A C29 H29B 108.7
O2 C30 C31 106.1(3)
O2 C30 H30A 110.5
C31 C30 H30A 110.5
O2 C30 H30B 110.5
C31 C30 H30B 110.5
H30A C30 H30B 108.7
C32 C31 C30 106.6(3)
C32 C31 H31A 110.4
C30 C31 H31A 110.4
C32 C31 H31B 110.4
C30 C31 H31B 110.4
H31A C31 H31B 108.6
C33 C32 C31 103.5(4)
C33 C32 H32A 111.1
C31 C32 H32A 111.1
C33 C32 H32B 111.1
C31 C32 H32B 111.1
H32A C32 H32B 109.0
O2 C33 C32 104.2(3)
O2 C33 H33A 110.9
C32 C33 H33A 110.9
O2 C33 H33B 110.9
C32 C33 H33B 110.9
H33A C33 H33B 108.9
C35 C34 O3 124.7(11)
C35 C34 H34A 106.1
O3 C34 H34A 106.1
C35 C34 H34B 106.1
O3 C34 H34B 106.1
H34A C34 H34B 106.3
C34 C35 C36 104.1(14)
C34 C35 H35A 110.9
C36 C35 H35A 110.9
C34 C35 H35B 110.9
C36 C35 H35B 110.9
H35A C35 H35B 108.9
C37 C36 C35 99.0(17)
C37 C36 H36A 112.0
C35 C36 H36A 112.0
C37 C36 H36B 112.0
C35 C36 H36B 112.0
H36A C36 H36B 109.6
C36 C37 O3 117.3(14)
C36 C37 H37A 108.0
O3 C37 H37A 108.0
C36 C37 H37B 108.0
O3 C37 H37B 108.0
H37A C37 H37B 107.2

loop_
_geom_bond_atom_site_label_1
_geom_bond_atom_site_label_2
_geom_bond_distance
Nd H109 2.43(3)
Nd N3 2.468(2)
Nd H105 2.47(4)
Nd N2 2.517(2)
Nd O1 2.5291(18)
Nd O2 2.558(2)
Nd H102 2.72(4)
Nd P 3.2116(7)
Nd H101 2.45(4)
Nd H103 2.38(4)
Nd H104 2.44(4)
Nd H105 2.47(4)
Nd H108 2.38(3)
Nd H109 2.43(3)
B1 H100 1.09(4)
B1 H101 1.08(4)
B1 H102 1.11(4)
B1 H103 1.16(4)
B2 H104 1.01(4)
B2 H105 1.00(4)
B2 H106 1.03(4)
B2 H107 0.87(5)
B3 N1 1.569(4)
B3 H108 1.14(3)
B3 H109 1.16(3)
B3 H110 1.07(3)
N1 C5 1.362(3)
N1 C1 1.363(3)
N2 C5 1.355(3)
N2 P 1.634(2)
N3 C18 1.431(3)
N3 P 1.602(2)
O1 C29 1.450(4)
O1 C26 1.454(3)
O2 C30 1.429(4)
O2 C33 1.442(4)
O3 C34 1.411(10)
O3 C37 1.680(18)
P C12 1.806(3)
P C6 1.823(3)
C1 C2 1.353(4)
C1 H1 0.9300
C2 C3 1.395(5)
C2 H2 0.9300
C3 C4 1.367(4)
C3 H3 0.9300
C4 C5 1.422(4)
C4 H4 0.9300
C6 C11 1.382(4)
C6 C7 1.385(4)
C7 C8 1.386(4)
C7 H7 0.9300
C8 C9 1.367(5)
C8 H8 0.9300
C9 C10 1.367(5)
C9 H9 0.9300
C10 C11 1.388(4)
C10 H10 0.9300
C11 H11 0.9300
C12 C13 1.391(4)
C12 C17 1.397(4)
C13 C14 1.385(4)
C13 H13 0.9300
C14 C15 1.373(6)
C14 H14 0.9300
C15 C16 1.371(6)
C15 H15 0.9300
C16 C17 1.395(4)
C16 H16 0.9300
C17 H17 0.9300
C18 C19 1.403(4)
C18 C23 1.419(4)
C19 C20 1.396(4)
C19 C25 1.499(4)
C20 C21 1.381(5)
C20 H20 0.9300
C21 C22 1.369(5)
C21 H21 0.9300
C22 C23 1.392(4)
C22 H22 0.9300
C23 C24 1.500(5)
C24 H24A 0.9600
C24 H24B 0.9600
C24 H24C 0.9600
C25 H25A 0.9600
C25 H25B 0.9600
C25 H25C 0.9600
C26 C27 1.514(4)
C26 H26A 0.9700
C26 H26B 0.9700
C27 C28 1.487(5)
C27 H27A 0.9700
C27 H27B 0.9700
C28 C29 1.487(5)
C28 H28A 0.9700
C28 H28B 0.9700
C29 H29A 0.9700
C29 H29B 0.9700
C30 C31 1.485(6)
C30 H30A 0.9700
C30 H30B 0.9700
C31 C32 1.482(7)
C31 H31A 0.9700
C31 H31B 0.9700
C32 C33 1.480(5)
C32 H32A 0.9700
C32 H32B 0.9700
C33 H33A 0.9700
C33 H33B 0.9700
C34 C35 1.321(14)
C34 H34A 0.9700
C34 H34B 0.9700
C35 C36 1.50(2)
C35 H35A 0.9700
C35 H35B 0.9700
C36 C37 1.33(3)
C36 H36A 0.9700
C36 H36B 0.9700
C37 H37A 0.9700
C37 H37B 0.9700
